data_7709494
loop_
_publ_author_name
'Saab, Marina'
'Nelson, David J.'
'Leech, Matthew C.'
'Lam, Kevin'
'Nolan, Steven P.'
'Nahra, Fady'
'Van Hecke, Kristof'

_publ_section_title
;
 Reactions of N-heterocyclic carbene-based chalcogenoureas with halogens:
 a diverse range of outcomes
;
_journal_name_full 'Dalton Transactions'
_journal_paper_doi 10.1039/D2DT00010E
_journal_year 2022
_chemical_formula_moiety 'C27 H38 Br N2 Se, Br3'
_chemical_formula_sum 'C27 H38 Br4 N2 Se'
_chemical_formula_weight 789.15
_space_group_crystal_system monoclinic
_space_group_IT_number 14
_space_group_name_Hall '-P 2yn'
_space_group_name_H-M_alt 'P 1 21/n 1'
_atom_sites_solution_hydrogens geom
_atom_sites_solution_primary iterative
_audit_creation_date 2020-01-31
_audit_creation_method
;
Olex2 1.2
(compiled 2018.05.29 svn.r3508 for OlexSys, GUI svn.r5506)
;
_audit_update_record
;
2021-11-12 deposited with the CCDC.	2022-02-07 downloaded from the CCDC.
;
_cell_angle_alpha 90
_cell_angle_beta 98.1660(10)
_cell_angle_gamma 90
_cell_formula_units_Z 4
_cell_length_a 9.72480(10)
_cell_length_b 18.3045(2)
_cell_length_c 17.8287(3)
_cell_measurement_reflns_used 11892
_cell_measurement_temperature 100.0(1)
_cell_measurement_theta_max 73.7900
_cell_measurement_theta_min 3.4360
_cell_volume 3141.47(7)
_computing_cell_refinement 'CrysAlisPro 1.171.39.46 (Rigaku OD, 2018)'
_computing_data_collection 'CrysAlisPro 1.171.39.46 (Rigaku OD, 2018)'
_computing_data_reduction 'CrysAlisPro 1.171.39.46 (Rigaku OD, 2018)'
_computing_molecular_graphics 'Olex2 (Dolomanov et al., 2009)'
_computing_publication_material 'Olex2 (Dolomanov et al., 2009)'
_computing_structure_refinement 'ShelXL (Sheldrick, 2015)'
_computing_structure_solution 'olex2.solve (Bourhis et al., 2015)'
_diffrn_ambient_environment N~2~
_diffrn_ambient_temperature 100.0(1)
_diffrn_detector 'CCD plate'
_diffrn_detector_area_resol_mean 10.4839
_diffrn_detector_type Atlas
_diffrn_measured_fraction_theta_full 1.000
_diffrn_measured_fraction_theta_max 0.984
_diffrn_measurement_details
;
List of Runs (angles in degrees, time in seconds):

  # Type    Start    End  Width  t~exp~   \w     \q     \k     \f   Frames
#--------------------------------------------------------------------------
  1  \w   -116.00 -17.00   1.00    1.00    --  -41.68 -38.00  60.00   99
  2  \w    -66.00  33.00   1.00    1.00    --  -41.68  38.00-120.00   99
  3  \w    -38.00  83.00   1.00    1.00    --   41.68 -19.00 -90.00  121
  4  \w    103.00 178.00   1.00    1.00    --  106.01  77.00 150.00   75
  5  \w     33.00 112.00   1.00    1.00    --  106.01-125.00  90.00   79
  6  \w     34.00 135.00   1.00    1.00    --  106.01 -61.00  90.00  101
  7  \w    103.00 178.00   1.00    1.00    --  106.01  77.00   0.00   75
  8  \w    103.00 178.00   1.00    1.00    --  106.01  77.00 120.00   75
  9  \w    103.00 178.00   1.00    1.00    --  106.01  77.00-150.00   75
 10  \w   -115.00 -14.00   1.00    1.00    --  -41.68 -57.00 -30.00  101
 11  \w     17.00 116.00   1.00    1.00    --   41.68  38.00 -60.00   99
 12  \w    103.00 178.00   1.00    1.00    --  106.01  77.00  60.00   75
 13  \w     78.00 178.00   1.00    1.00    --  106.01  30.00  30.00  100
 14  \w     53.00 178.00   1.00    1.00    --  106.01  15.00-180.00  125
 15  \w     80.00 178.00   1.00    1.00    --  106.01  45.00 -60.00   98
 16  \w   -115.00 -14.00   1.00    1.00    --  -41.68 -57.00-180.00  101
 17  \w     27.00  98.00   1.00    1.00    --   41.68-125.00  60.00   71
 18  \w     33.00  58.00   1.00    1.00    --  106.01-125.00 -60.00   25
;
_diffrn_measurement_device 'four-circle diffractometer'
_diffrn_measurement_device_type 'SuperNova, Dual, Cu at home/near, Atlas'
_diffrn_measurement_method '\w scans'
_diffrn_orient_matrix_type 'CrysAlisPro convention (1999,Acta A55,543-557)'
_diffrn_orient_matrix_UB_11 -0.0313593000
_diffrn_orient_matrix_UB_12 -0.0725198000
_diffrn_orient_matrix_UB_13 0.0380310000
_diffrn_orient_matrix_UB_21 -0.1568617000
_diffrn_orient_matrix_UB_22 0.0157540000
_diffrn_orient_matrix_UB_23 -0.0178829000
_diffrn_orient_matrix_UB_31 -0.0048831000
_diffrn_orient_matrix_UB_32 -0.0396995000
_diffrn_orient_matrix_UB_33 -0.0765132000
_diffrn_radiation_monochromator mirror
_diffrn_radiation_probe x-ray
_diffrn_radiation_type CuK\a
_diffrn_radiation_wavelength 1.54184
_diffrn_reflns_av_R_equivalents 0.0454
_diffrn_reflns_av_unetI/netI 0.0361
_diffrn_reflns_Laue_measured_fraction_full 1.000
_diffrn_reflns_Laue_measured_fraction_max 0.984
_diffrn_reflns_limit_h_max 12
_diffrn_reflns_limit_h_min -11
_diffrn_reflns_limit_k_max 22
_diffrn_reflns_limit_k_min -22
_diffrn_reflns_limit_l_max 19
_diffrn_reflns_limit_l_min -21
_diffrn_reflns_number 30317
_diffrn_reflns_point_group_measured_fraction_full 1.000
_diffrn_reflns_point_group_measured_fraction_max 0.984
_diffrn_reflns_theta_full 67.684
_diffrn_reflns_theta_max 73.924
_diffrn_reflns_theta_min 3.479
_diffrn_source 'micro-focus sealed X-ray tube'
_diffrn_source_type 'SuperNova (Cu) X-ray Source'
_exptl_absorpt_coefficient_mu 7.703
_exptl_absorpt_correction_T_max 0.846
_exptl_absorpt_correction_T_min 0.513
_exptl_absorpt_correction_type gaussian
_exptl_absorpt_process_details
;
CrysAlisPro 1.171.39.46 (Rigaku Oxford Diffraction, 2018)
Numerical absorption correction based on gaussian integration over
			a multifaceted crystal model
Empirical absorption correction using spherical harmonics,
 implemented in SCALE3 ABSPACK scaling algorithm.
;
_exptl_crystal_colour orange
_exptl_crystal_colour_primary orange
_exptl_crystal_density_diffrn 1.669
_exptl_crystal_description needle
_exptl_crystal_F_000 1552
_exptl_crystal_size_max 0.209
_exptl_crystal_size_mid 0.085
_exptl_crystal_size_min 0.061
_refine_diff_density_max 0.510
_refine_diff_density_min -0.395
_refine_diff_density_rms 0.085
_refine_ls_extinction_method none
_refine_ls_goodness_of_fit_ref 1.067
_refine_ls_hydrogen_treatment constr
_refine_ls_matrix_type full
_refine_ls_number_parameters 315
_refine_ls_number_reflns 6259
_refine_ls_number_restraints 0
_refine_ls_restrained_S_all 1.067
_refine_ls_R_factor_all 0.0428
_refine_ls_R_factor_gt 0.0290
_refine_ls_shift/su_max 0.002
_refine_ls_shift/su_mean 0.000
_refine_ls_structure_factor_coef Fsqd
_refine_ls_weighting_details 'w=1/[\s^2^(Fo^2^)+(0.0238P)^2^+0.7421P] where P=(Fo^2^+2Fc^2^)/3'
_refine_ls_weighting_scheme calc
_refine_ls_wR_factor_gt 0.0567
_refine_ls_wR_factor_ref 0.0617
_reflns_Friedel_coverage 0.000
_reflns_number_gt 5083
_reflns_number_total 6259
_reflns_threshold_expression 'I > 2\s(I)'
_cod_data_source_file d2dt00010e2.cif
_cod_data_source_block ms199
_cod_database_code 7709494
_shelx_shelxl_version_number 2018/3
_chemical_oxdiff_formula 'C27 H38 Br2 N2 Se'
_shelx_space_group_comment
;
The symmetry employed for this shelxl refinement is uniquely defined
by the following loop, which should always be used as a source of
symmetry information in preference to the above space-group names.
They are only intended as comments.
;
_shelx_estimated_absorpt_t_max 0.651
_shelx_estimated_absorpt_t_min 0.296
_reflns_odcompleteness_completeness 99.95
_reflns_odcompleteness_iscentric 1
_reflns_odcompleteness_theta 66.97
_olex2_refinement_description
;
1. Fixed Uiso
 At 1.2 times of:
  All C(H) groups, All C(H,H) groups
 At 1.5 times of:
  All C(H,H,H) groups
2.a Ternary CH refined with riding coordinates:
 C10(H10), C13(H13), C22(H22), C25(H25)
2.b Secondary CH2 refined with riding coordinates:
 C2(H2A,H2B), C3(H3A,H3B)
2.c Aromatic/amide H refined with riding coordinates:
 C6(H6), C7(H7), C8(H8), C18(H18), C19(H19), C20(H20)
2.d Idealised Me refined as rotating group:
 C11(H11A,H11B,H11C), C12(H12C,H12A,H12B), C14(H14A,H14B,H14C), C15(H15A,H15B,
 H15C), C23(H23A,H23B,H23C), C24(H24A,H24B,H24C), C26(H26A,H26B,H26C), C27(H27A,
 H27B,H27C)
;
_olex2_date_sample_data_collection 2019-10-23
_olex2_exptl_crystal_mounting_method 'mounted on a LithoLoop'
_olex2_submission_special_instructions 'No special instructions were received'
_oxdiff_exptl_absorpt_empirical_details
;
Empirical correction (ABSPACK) includes:
- Absorption correction using spherical harmonics
- Frame scaling
;
_oxdiff_exptl_absorpt_empirical_full_max 1.407
_oxdiff_exptl_absorpt_empirical_full_min 0.694

loop_
_space_group_symop_operation_xyz
'x, y, z'
'-x+1/2, y+1/2, -z+1/2'
'-x, -y, -z'
'x-1/2, -y-1/2, z-1/2'

loop_
_atom_site_label
_atom_site_type_symbol
_atom_site_fract_x
_atom_site_fract_y
_atom_site_fract_z
_atom_site_U_iso_or_equiv
_atom_site_adp_type
_atom_site_occupancy
_atom_site_site_symmetry_order
_atom_site_calc_flag
_atom_site_refinement_flags_posn
_atom_site_refinement_flags_adp
_atom_site_refinement_flags_occupancy
_atom_site_disorder_assembly
_atom_site_disorder_group
Br1 Br 0.22974(3) 0.69128(2) 0.53257(2) 0.02632(9) Uani 1 1 d . . . . .
Br2 Br 0.39801(3) 0.64372(2) 0.34107(2) 0.02394(8) Uani 1 1 d . . . . .
Br3 Br 0.27089(3) 0.54059(2) 0.26003(2) 0.02209(8) Uani 1 1 d . . . . .
Br4 Br 0.15583(4) 0.43756(2) 0.18216(2) 0.03369(10) Uani 1 1 d . . . . .
Se1 Se 0.46149(3) 0.69264(2) 0.51791(2) 0.02013(8) Uani 1 1 d . . . . .
N1 N 0.6948(2) 0.72447(12) 0.61574(14) 0.0163(5) Uani 1 1 d . . . . .
N2 N 0.5246(2) 0.72210(12) 0.68420(14) 0.0158(5) Uani 1 1 d . . . . .
C1 C 0.5597(3) 0.71560(14) 0.61625(17) 0.0149(6) Uani 1 1 d . . . . .
C2 C 0.7681(3) 0.73552(16) 0.69298(17) 0.0188(6) Uani 1 1 d . . . . .
H2A H 0.823996 0.780903 0.696442 0.023 Uiso 1 1 calc R . . . .
H2B H 0.829453 0.693656 0.709444 0.023 Uiso 1 1 calc R . . . .
C3 C 0.6486(3) 0.74116(17) 0.74005(18) 0.0195(7) Uani 1 1 d . . . . .
H3A H 0.660879 0.706239 0.782877 0.023 Uiso 1 1 calc R . . . .
H3B H 0.640904 0.791239 0.760010 0.023 Uiso 1 1 calc R . . . .
C4 C 0.7616(3) 0.72149(15) 0.54905(17) 0.0166(6) Uani 1 1 d . . . . .
C5 C 0.7788(3) 0.78708(16) 0.51075(18) 0.0194(6) Uani 1 1 d . . . . .
C6 C 0.8433(3) 0.78300(17) 0.44626(19) 0.0241(7) Uani 1 1 d . . . . .
H6 H 0.855798 0.826286 0.418626 0.029 Uiso 1 1 calc R . . . .
C7 C 0.8897(3) 0.71684(17) 0.42141(19) 0.0263(7) Uani 1 1 d . . . . .
H7 H 0.933377 0.715263 0.377026 0.032 Uiso 1 1 calc R . . . .
C8 C 0.8730(3) 0.65353(17) 0.46062(19) 0.0239(7) Uani 1 1 d . . . . .
H8 H 0.905719 0.608708 0.442895 0.029 Uiso 1 1 calc R . . . .
C9 C 0.8091(3) 0.65374(16) 0.52589(17) 0.0183(6) Uani 1 1 d . . . . .
C10 C 0.7986(3) 0.58379(15) 0.57051(18) 0.0197(7) Uani 1 1 d . . . . .
H10 H 0.745211 0.594948 0.613107 0.024 Uiso 1 1 calc R . . . .
C11 C 0.9437(3) 0.55784(17) 0.6050(2) 0.0285(8) Uani 1 1 d . . . . .
H11A H 0.998492 0.546847 0.564291 0.043 Uiso 1 1 calc GR . . . .
H11B H 0.935472 0.513746 0.635200 0.043 Uiso 1 1 calc GR . . . .
H11C H 0.989937 0.596328 0.637487 0.043 Uiso 1 1 calc GR . . . .
C12 C 0.7207(3) 0.52395(17) 0.5220(2) 0.0286(8) Uani 1 1 d . . . . .
H12C H 0.775106 0.508922 0.482448 0.043 Uiso 1 1 calc GR . . . .
H12A H 0.630341 0.542696 0.498534 0.043 Uiso 1 1 calc GR . . . .
H12B H 0.706578 0.481860 0.554056 0.043 Uiso 1 1 calc GR . . . .
C13 C 0.7305(3) 0.86052(16) 0.53729(19) 0.0240(7) Uani 1 1 d . . . . .
H13 H 0.689774 0.852117 0.584990 0.029 Uiso 1 1 calc R . . . .
C14 C 0.8521(4) 0.91303(19) 0.5555(2) 0.0419(10) Uani 1 1 d . . . . .
H14A H 0.923962 0.890331 0.592236 0.063 Uiso 1 1 calc GR . . . .
H14B H 0.819854 0.958130 0.576949 0.063 Uiso 1 1 calc GR . . . .
H14C H 0.890701 0.924424 0.508978 0.063 Uiso 1 1 calc GR . . . .
C15 C 0.6176(4) 0.89396(19) 0.4791(2) 0.0406(10) Uani 1 1 d . . . . .
H15A H 0.655546 0.903875 0.432048 0.061 Uiso 1 1 calc GR . . . .
H15B H 0.585041 0.939707 0.499074 0.061 Uiso 1 1 calc GR . . . .
H15C H 0.539671 0.859742 0.468785 0.061 Uiso 1 1 calc GR . . . .
C16 C 0.3886(3) 0.72247(15) 0.70745(18) 0.0161(6) Uani 1 1 d . . . . .
C17 C 0.3163(3) 0.78883(15) 0.70506(18) 0.0193(7) Uani 1 1 d . . . . .
C18 C 0.1876(3) 0.78796(16) 0.73072(19) 0.0221(7) Uani 1 1 d . . . . .
H18 H 0.134515 0.831630 0.729423 0.026 Uiso 1 1 calc R . . . .
C19 C 0.1361(3) 0.72457(16) 0.75798(18) 0.0220(7) Uani 1 1 d . . . . .
H19 H 0.048894 0.725384 0.776139 0.026 Uiso 1 1 calc R . . . .
C20 C 0.2100(3) 0.65964(16) 0.75925(18) 0.0195(7) Uani 1 1 d . . . . .
H20 H 0.171499 0.616236 0.776789 0.023 Uiso 1 1 calc R . . . .
C21 C 0.3397(3) 0.65738(15) 0.73518(17) 0.0166(6) Uani 1 1 d . . . . .
C22 C 0.4222(3) 0.58656(15) 0.73750(18) 0.0192(7) Uani 1 1 d . . . . .
H22 H 0.519997 0.599296 0.731443 0.023 Uiso 1 1 calc R . . . .
C23 C 0.3640(3) 0.53791(16) 0.67080(19) 0.0257(7) Uani 1 1 d . . . . .
H23A H 0.265209 0.528671 0.672453 0.039 Uiso 1 1 calc GR . . . .
H23B H 0.414463 0.491412 0.674032 0.039 Uiso 1 1 calc GR . . . .
H23C H 0.375014 0.562438 0.623164 0.039 Uiso 1 1 calc GR . . . .
C24 C 0.4256(3) 0.54670(16) 0.81308(19) 0.0257(7) Uani 1 1 d . . . . .
H24A H 0.472819 0.577241 0.854009 0.038 Uiso 1 1 calc GR . . . .
H24B H 0.475855 0.500451 0.811363 0.038 Uiso 1 1 calc GR . . . .
H24C H 0.330420 0.536847 0.822338 0.038 Uiso 1 1 calc GR . . . .
C25 C 0.3739(3) 0.85970(15) 0.6779(2) 0.0245(7) Uani 1 1 d . . . . .
H25 H 0.468010 0.849153 0.663993 0.029 Uiso 1 1 calc R . . . .
C26 C 0.3916(3) 0.91540(17) 0.7423(2) 0.0331(9) Uani 1 1 d . . . . .
H26A H 0.301574 0.924327 0.759292 0.050 Uiso 1 1 calc GR . . . .
H26B H 0.427507 0.961255 0.724367 0.050 Uiso 1 1 calc GR . . . .
H26C H 0.457152 0.896369 0.784656 0.050 Uiso 1 1 calc GR . . . .
C27 C 0.2840(4) 0.89013(18) 0.6078(2) 0.0358(9) Uani 1 1 d . . . . .
H27A H 0.277163 0.853984 0.566905 0.054 Uiso 1 1 calc GR . . . .
H27B H 0.325997 0.935040 0.591582 0.054 Uiso 1 1 calc GR . . . .
H27C H 0.190881 0.900908 0.619935 0.054 Uiso 1 1 calc GR . . . .

loop_
_atom_site_aniso_label
_atom_site_aniso_U_11
_atom_site_aniso_U_22
_atom_site_aniso_U_33
_atom_site_aniso_U_23
_atom_site_aniso_U_13
_atom_site_aniso_U_12
Br1 0.01621(15) 0.03359(18) 0.0284(2) -0.00429(15) 0.00069(14) -0.00073(13)
Br2 0.02828(17) 0.02449(16) 0.0185(2) 0.00192(13) 0.00153(14) -0.00127(13)
Br3 0.02091(15) 0.02424(16) 0.0212(2) 0.00127(13) 0.00335(13) 0.00150(12)
Br4 0.03317(19) 0.02936(18) 0.0369(3) -0.00651(16) -0.00075(17) -0.00223(14)
Se1 0.01673(15) 0.02651(17) 0.0167(2) -0.00179(14) 0.00091(13) -0.00109(12)
N1 0.0130(11) 0.0225(13) 0.0140(15) -0.0009(10) 0.0038(10) 0.0003(9)
N2 0.0127(11) 0.0200(12) 0.0149(15) -0.0021(10) 0.0028(10) 0.0011(9)
C1 0.0160(13) 0.0126(13) 0.0159(18) -0.0005(11) 0.0018(12) 0.0013(10)
C2 0.0165(14) 0.0242(15) 0.0149(18) -0.0038(13) -0.0005(12) 0.0001(11)
C3 0.0164(14) 0.0256(15) 0.0161(18) -0.0032(13) 0.0007(12) -0.0019(11)
C4 0.0135(13) 0.0255(15) 0.0105(17) 0.0000(12) 0.0005(12) 0.0000(11)
C5 0.0174(14) 0.0250(16) 0.0154(18) 0.0003(13) 0.0011(12) 0.0030(11)
C6 0.0272(16) 0.0271(16) 0.0184(19) 0.0043(14) 0.0045(14) 0.0007(13)
C7 0.0311(17) 0.0339(18) 0.0167(19) -0.0005(14) 0.0123(15) -0.0004(14)
C8 0.0275(16) 0.0266(16) 0.0191(19) -0.0028(14) 0.0084(14) 0.0012(13)
C9 0.0172(14) 0.0238(15) 0.0142(18) -0.0030(13) 0.0027(12) -0.0017(11)
C10 0.0233(15) 0.0192(15) 0.0177(19) -0.0021(12) 0.0075(13) -0.0009(11)
C11 0.0294(17) 0.0297(17) 0.027(2) 0.0039(15) 0.0069(15) 0.0031(14)
C12 0.0323(18) 0.0264(17) 0.027(2) -0.0030(15) 0.0056(16) -0.0040(13)
C13 0.0302(17) 0.0219(15) 0.022(2) 0.0027(13) 0.0090(14) 0.0024(12)
C14 0.043(2) 0.034(2) 0.050(3) -0.0131(19) 0.010(2) -0.0068(16)
C15 0.041(2) 0.0308(19) 0.047(3) 0.0057(18) -0.0020(19) 0.0111(16)
C16 0.0131(13) 0.0214(14) 0.0148(17) -0.0052(12) 0.0051(12) -0.0003(11)
C17 0.0204(15) 0.0193(15) 0.0180(18) -0.0054(12) 0.0019(13) 0.0012(11)
C18 0.0187(14) 0.0216(15) 0.027(2) -0.0037(13) 0.0055(13) 0.0049(12)
C19 0.0128(13) 0.0306(17) 0.023(2) -0.0054(14) 0.0037(13) 0.0003(12)
C20 0.0184(14) 0.0222(15) 0.0179(18) -0.0023(13) 0.0021(13) -0.0039(11)
C21 0.0155(13) 0.0196(15) 0.0140(17) -0.0039(12) -0.0003(12) -0.0009(11)
C22 0.0200(14) 0.0166(14) 0.0215(19) -0.0001(12) 0.0052(13) 0.0009(11)
C23 0.0328(17) 0.0192(15) 0.025(2) -0.0017(14) 0.0042(15) -0.0006(13)
C24 0.0285(17) 0.0248(16) 0.024(2) 0.0016(14) 0.0048(15) 0.0050(13)
C25 0.0234(15) 0.0178(15) 0.034(2) -0.0025(14) 0.0111(15) 0.0007(12)
C26 0.0294(18) 0.0224(17) 0.047(3) -0.0052(16) 0.0056(17) -0.0036(13)
C27 0.047(2) 0.0229(17) 0.038(3) 0.0059(16) 0.0056(18) 0.0035(15)

loop_
_atom_type_symbol
_atom_type_description
_atom_type_scat_dispersion_real
_atom_type_scat_dispersion_imag
_atom_type_scat_source
C C 0.0181 0.0091 'International Tables Vol C Tables 4.2.6.8 and 6.1.1.4'
H H 0.0000 0.0000 'International Tables Vol C Tables 4.2.6.8 and 6.1.1.4'
Br Br -0.6763 1.2805 'International Tables Vol C Tables 4.2.6.8 and 6.1.1.4'
N N 0.0311 0.0180 'International Tables Vol C Tables 4.2.6.8 and 6.1.1.4'
Se Se -0.7943 1.1372 'International Tables Vol C Tables 4.2.6.8 and 6.1.1.4'

loop_
_exptl_crystal_face_index_h
_exptl_crystal_face_index_k
_exptl_crystal_face_index_l
_exptl_crystal_face_perp_dist
-2 -5 -9 0.0257
-5 4 8 0.0070
6 0 0 0.0345
-3 -1 -10 0.0269
-3 8 8 0.0323
5 -6 3 0.0230

loop_
_geom_angle_atom_site_label_1
_geom_angle_atom_site_label_2
_geom_angle_atom_site_label_3
_geom_angle
_geom_angle_site_symmetry_1
_geom_angle_site_symmetry_3
_geom_angle_publ_flag
Br4 Br3 Br2 177.796(18) . . ?
C1 Se1 Br1 105.43(8) . . ?
C1 N1 C2 111.1(2) . . ?
C1 N1 C4 124.6(3) . . ?
C4 N1 C2 124.4(2) . . ?
C1 N2 C3 110.3(2) . . ?
C1 N2 C16 129.5(3) . . ?
C16 N2 C3 119.6(2) . . ?
N1 C1 Se1 112.7(2) . . ?
N2 C1 Se1 134.7(2) . . ?
N2 C1 N1 112.6(3) . . ?
N1 C2 C3 102.6(2) . . ?
N2 C3 C2 102.9(2) . . ?
C5 C4 N1 118.0(2) . . ?
C5 C4 C9 123.0(3) . . ?
C9 C4 N1 118.9(3) . . ?
C4 C5 C13 122.8(3) . . ?
C6 C5 C4 117.1(3) . . ?
C6 C5 C13 120.1(3) . . ?
C7 C6 C5 121.2(3) . . ?
C8 C7 C6 120.4(3) . . ?
C7 C8 C9 121.4(3) . . ?
C4 C9 C10 122.7(3) . . ?
C8 C9 C4 116.8(3) . . ?
C8 C9 C10 120.4(3) . . ?
C9 C10 C11 110.2(2) . . ?
C9 C10 C12 111.9(3) . . ?
C12 C10 C11 111.0(3) . . ?
C5 C13 C14 111.1(3) . . ?
C5 C13 C15 111.5(3) . . ?
C14 C13 C15 110.7(3) . . ?
C17 C16 N2 118.2(2) . . ?
C21 C16 N2 118.0(2) . . ?
C21 C16 C17 123.7(3) . . ?
C16 C17 C25 122.9(3) . . ?
C18 C17 C16 116.8(3) . . ?
C18 C17 C25 120.3(3) . . ?
C19 C18 C17 120.9(3) . . ?
C18 C19 C20 120.9(3) . . ?
C19 C20 C21 120.7(3) . . ?
C16 C21 C22 122.0(2) . . ?
C20 C21 C16 117.0(3) . . ?
C20 C21 C22 121.0(3) . . ?
C21 C22 C23 109.8(3) . . ?
C21 C22 C24 112.1(2) . . ?
C24 C22 C23 111.5(2) . . ?
C17 C25 C26 109.7(3) . . ?
C17 C25 C27 112.2(3) . . ?
C27 C25 C26 111.3(3) . . ?

loop_
_geom_bond_atom_site_label_1
_geom_bond_atom_site_label_2
_geom_bond_distance
_geom_bond_site_symmetry_2
_geom_bond_publ_flag
Br1 Se1 2.3056(4) . ?
Br2 Br3 2.5830(5) . ?
Br3 Br4 2.5090(5) . ?
Se1 C1 1.920(3) . ?
N1 C1 1.325(3) . ?
N1 C2 1.472(4) . ?
N1 C4 1.435(4) . ?
N2 C1 1.310(4) . ?
N2 C3 1.492(4) . ?
N2 C16 1.441(3) . ?
C2 C3 1.530(4) . ?
C4 C5 1.403(4) . ?
C4 C9 1.406(4) . ?
C5 C6 1.388(4) . ?
C5 C13 1.521(4) . ?
C6 C7 1.387(4) . ?
C7 C8 1.375(4) . ?
C8 C9 1.395(4) . ?
C9 C10 1.519(4) . ?
C10 C11 1.532(4) . ?
C10 C12 1.528(4) . ?
C13 C14 1.522(4) . ?
C13 C15 1.528(4) . ?
C16 C17 1.401(4) . ?
C16 C21 1.399(4) . ?
C17 C18 1.392(4) . ?
C17 C25 1.520(4) . ?
C18 C19 1.379(4) . ?
C19 C20 1.387(4) . ?
C20 C21 1.389(4) . ?
C21 C22 1.522(4) . ?
C22 C23 1.528(4) . ?
C22 C24 1.529(4) . ?
C25 C26 1.527(4) . ?
C25 C27 1.525(5) . ?

loop_
_exptl_oxdiff_crystal_face_indexfrac_h
_exptl_oxdiff_crystal_face_indexfrac_k
_exptl_oxdiff_crystal_face_indexfrac_l
_exptl_oxdiff_crystal_face_x
_exptl_oxdiff_crystal_face_y
_exptl_oxdiff_crystal_face_z
-2.3266 -5.0857 -8.8485 0.1053 0.4431 0.8903
-4.8285 3.8384 7.6426 0.1637 0.6812 -0.7136
6.2535 0.4380 -0.1244 -0.2326 -0.9718 -0.0384
-2.5916 -0.7218 -9.7471 -0.2371 0.5695 0.7871
-2.5309 7.5149 8.2530 -0.1517 0.3678 -0.9174
4.9236 -5.6152 3.4127 0.3826 -0.9218 -0.0622
